data_1000184
loop_
_publ_author_name
'Courbion, G'
'Jacoboni, C'
'de Pape, R'

_publ_section_title
;
The Dimorphism of Li Mn Fe F~6~: A New Kind of Cationic Order in the
Structural Type Na~2~ Si F~6~
;
_journal_coden_ASTM JSSCBI
_journal_name_full 'Journal of Solid State Chemistry'
_journal_page_first 127
_journal_page_last 134
_journal_paper_doi 10.1016/0022-4596(82)90299-7
_journal_volume 45
_journal_year 1982
_chemical_formula_structural 'Li Mn Fe F6'
_chemical_formula_sum 'F6 Fe Li Mn'
_chemical_name_systematic
;
Lithium manganese iron(III) fluoride - $-alpha
;
_space_group_IT_number 150
_symmetry_cell_setting trigonal
_symmetry_Int_Tables_number 150
_symmetry_space_group_name_Hall 'P 3 2"'
_symmetry_space_group_name_H-M 'P 3 2 1'
_cell_angle_alpha 90
_cell_angle_beta 90
_cell_angle_gamma 120
_cell_formula_units_Z 3
_cell_length_a 8.684(2)
_cell_length_b 8.684(2)
_cell_length_c 4.657(1)
_cell_volume 304.1
_exptl_crystal_density_meas 3.7(5)
_refine_ls_R_factor_all 0.027
_cod_database_code 1000184

loop_
_symmetry_equiv_pos_as_xyz
x,y,z
-y,x-y,z
y-x,-x,z
y,x,-z
-x,y-x,-z
x-y,-y,-z

loop_
_atom_site_aniso_label
_atom_site_aniso_U_11
_atom_site_aniso_U_12
_atom_site_aniso_U_13
_atom_site_aniso_U_22
_atom_site_aniso_U_23
_atom_site_aniso_U_33
Mn1 0.0074(1) 0.0041(1) 0.0002 0.0083(1) 0.0004(1) 0.0068(1)
Fe1 0.0061(1) 0.0028 0.0001 0.0056(1) 0.0002(1) 0.0067(1)
F1 0.0093(3) 0.0050(3) 0.0035(2) 0.0115(3) 0.0041(2) 0.0110(2)
F2 0.0115(3) 0.0060(3) -0.0039(2) 0.0098(3) -0.0005(2) 0.0112(2)
F3 0.0111(3) 0.0055(3) -0.0013(2) 0.0100(3) -0.0041(2) 0.0106(2)

loop_
_atom_site_label
_atom_site_type_symbol
_atom_site_symmetry_multiplicity
_atom_site_Wyckoff_symbol
_atom_site_fract_x
_atom_site_fract_y
_atom_site_fract_z
_atom_site_occupancy
_atom_site_attached_hydrogens
_atom_site_calc_flag
Li1 Li1+ 1 a 0. 0. 0. 1. 0 d
Li2 Li1+ 2 d 0.3333 0.6667 0.5055(8) 1. 0 d
Mn1 Mn2+ 3 e 0.3545 0. 0. 1. 0 d
Fe1 Fe3+ 3 f 0.6875 0. 0.5 1. 0 d
F1 F1- 6 g 0.5311(1) 0.4235(1) 0.2709(1) 1. 0 d
F2 F1- 6 g 0.2214(1) 0.4374(1) 0.2769(1) 1. 0 d
F3 F1- 6 g 0.2215(1) 0.1130(1) 0.2435(1) 1. 0 d

loop_
_atom_type_symbol
_atom_type_oxidation_number
Li1+ 1.000
Mn2+ 2.000
Fe3+ 3.000
F1- -1.000
